data_7709421
loop_
_publ_author_name
'Ganguli, Kasturi'
'Belkova, Natalia'
'Kundu, Sabuj'

_publ_section_title
;
 Cyclometalated (NNC)Ru(II) complex catalyzed \b-methylation of alcohols
 using methanol
;
_journal_name_full 'Dalton Transactions'
_journal_paper_doi 10.1039/D1DT03967A
_journal_year 2022
_chemical_formula_moiety 'C56 H42 Cl N3 P2 Ru'
_chemical_formula_sum 'C56 H42 Cl N3 P2 Ru'
_chemical_formula_weight 955.38
_space_group_crystal_system monoclinic
_space_group_IT_number 14
_space_group_name_Hall '-P 2yn'
_space_group_name_H-M_alt 'P 1 21/n 1'
_atom_sites_solution_hydrogens geom
_atom_sites_solution_primary dual
_audit_creation_date 2021-04-02
_audit_creation_method
;
Olex2 1.2-alpha
(compiled 2018.07.26 svn.r3523 for OlexSys, GUI svn.r5532)
;
_audit_update_record
;
2021-08-17 deposited with the CCDC.	2022-02-03 downloaded from the CCDC.
;
_cell_angle_alpha 90
_cell_angle_beta 99.647(5)
_cell_angle_gamma 90
_cell_formula_units_Z 4
_cell_length_a 13.390(2)
_cell_length_b 22.927(4)
_cell_length_c 16.646(3)
_cell_measurement_reflns_used 7336
_cell_measurement_temperature 100
_cell_measurement_theta_max 28.328
_cell_measurement_theta_min 2.636
_cell_volume 5037.9(15)
_computing_molecular_graphics 'Olex2 (Dolomanov et al., 2009)'
_computing_publication_material 'Olex2 (Dolomanov et al., 2009)'
_computing_structure_refinement 'ShelXL (Sheldrick, 2015)'
_computing_structure_solution 'ShelXT (Sheldrick, 2015)'
_diffrn_ambient_temperature 100
_diffrn_measured_fraction_theta_full 0.998
_diffrn_measured_fraction_theta_max 0.994
_diffrn_measurement_device_type 'CCD area detector'
_diffrn_measurement_method 'phi and omega scan'
_diffrn_radiation_type MoK\a
_diffrn_radiation_wavelength 0.71073
_diffrn_reflns_av_R_equivalents 0.1430
_diffrn_reflns_av_unetI/netI 0.1082
_diffrn_reflns_Laue_measured_fraction_full 0.998
_diffrn_reflns_Laue_measured_fraction_max 0.994
_diffrn_reflns_limit_h_max 17
_diffrn_reflns_limit_h_min -17
_diffrn_reflns_limit_k_max 30
_diffrn_reflns_limit_k_min -30
_diffrn_reflns_limit_l_max 22
_diffrn_reflns_limit_l_min -22
_diffrn_reflns_number 75666
_diffrn_reflns_point_group_measured_fraction_full 0.998
_diffrn_reflns_point_group_measured_fraction_max 0.994
_diffrn_reflns_theta_full 25.242
_diffrn_reflns_theta_max 28.328
_diffrn_reflns_theta_min 2.636
_diffrn_source 'fine-focus sealed tube'
_exptl_absorpt_coefficient_mu 0.466
_exptl_absorpt_correction_T_max 0.977
_exptl_absorpt_correction_T_min 0.911
_exptl_absorpt_correction_type empirical
_exptl_absorpt_process_details SADABS
_exptl_crystal_colour BROWN
_exptl_crystal_density_diffrn 1.260
_exptl_crystal_description prism
_exptl_crystal_F_000 1960
_exptl_crystal_size_max 0.2
_exptl_crystal_size_mid 0.1
_exptl_crystal_size_min 0.05
_refine_diff_density_max 1.357
_refine_diff_density_min -0.807
_refine_diff_density_rms 0.127
_refine_ls_extinction_method none
_refine_ls_goodness_of_fit_ref 1.027
_refine_ls_hydrogen_treatment constr
_refine_ls_matrix_type full
_refine_ls_number_parameters 556
_refine_ls_number_reflns 12498
_refine_ls_number_restraints 51
_refine_ls_restrained_S_all 1.028
_refine_ls_R_factor_all 0.1289
_refine_ls_R_factor_gt 0.0674
_refine_ls_shift/su_max 0.000
_refine_ls_shift/su_mean 0.000
_refine_ls_structure_factor_coef Fsqd
_refine_ls_weighting_details 'w=1/[\s^2^(Fo^2^)+(0.0934P)^2^+5.2220P] where P=(Fo^2^+2Fc^2^)/3'
_refine_ls_weighting_scheme calc
_refine_ls_wR_factor_gt 0.1652
_refine_ls_wR_factor_ref 0.2058
_reflns_Friedel_coverage 0.000
_reflns_number_gt 7336
_reflns_number_total 12498
_reflns_threshold_expression 'I > 2\s(I)'
_cod_data_source_file d1dt03967a2.cif
_cod_data_source_block 20jana_0m
_cod_depositor_comments
;
The following automatic conversions were performed:

data item '_exptl_absorpt_correction_type' value 'Empirical' was
changed to 'empirical' in accordance with the
/home/data/users/saulius/crontab/automatic-downloads/rss-feeds/RSC/lib/dictionaries/cif_core.dic
dictionary named 'cif_core.dic' version 2.4.2 last updated on
2011-04-26.

Automatic conversion script
Id: cif_fix_values 7556 2019-12-06 15:28:31Z antanas 
;
_cod_original_cell_volume 5038.0(14)
_cod_database_code 7709421
_shelx_shelxl_version_number 2016/6
_shelx_space_group_comment
;
The symmetry employed for this shelxl refinement is uniquely defined
by the following loop, which should always be used as a source of
symmetry information in preference to the above space-group names.
They are only intended as comments.
;
_olex2_refinement_description
;
1. Fixed Uiso
 At 1.2 times of:
  All C(H) groups
2. Uiso/Uaniso restraints and constraints
C40 \\sim C41 \\sim C42 \\sim C43 \\sim C44 \\sim C39: within 1.7A with sigma
of 0.04 and sigma for terminal atoms of 0.08
3. Rigid body (RIGU) restrains
 C44, C43, C42, C39
 with sigma for 1-2 distances of 0.004 and sigma for 1-3 distances of 0.004
4.a Aromatic/amide H refined with riding coordinates:
 C6(H6), C8(H8), C38(H38), C15(H15), C29(H29), C18(H18), C20(H20), C50(H50),
 C5(H5), C28(H28), C56(H56), C46(H46), C14(H14), C48(H48), C9(H9), C49(H49),
 C17(H17), C11(H11), C10(H10), C2(H2), C47(H47), C35(H35), C16(H16), C37(H37),
 C4(H4), C12(H12), C54(H54), C34(H34), C3(H3), C25(H25), C36(H36), C24(H24),
 C55(H55), C22(H22), C52(H52), C53(H53), C23(H23), C44(H44), C43(H43), C42(H42),
  C41(H41), C40(H40)
4.b Fitted hexagon refined as free rotating group:
 C44(C43,C42,C41,C40,C39)
;
_smtbx_masks_void_probe_radius 1.2
_smtbx_masks_void_truncation_radius 1.2
_olex2_submission_special_instructions 'No special instructions were received'

loop_
_space_group_symop_operation_xyz
'x, y, z'
'-x+1/2, y+1/2, -z+1/2'
'-x, -y, -z'
'x-1/2, -y-1/2, z-1/2'

loop_
_atom_site_label
_atom_site_type_symbol
_atom_site_fract_x
_atom_site_fract_y
_atom_site_fract_z
_atom_site_U_iso_or_equiv
_atom_site_adp_type
_atom_site_occupancy
_atom_site_site_symmetry_order
_atom_site_calc_flag
_atom_site_refinement_flags_posn
_atom_site_refinement_flags_adp
_atom_site_refinement_flags_occupancy
_atom_site_disorder_assembly
_atom_site_disorder_group
Ru1 Ru 0.32589(3) 0.29763(2) 0.21601(2) 0.02304(12) Uani 1 1 d . . . . .
Cl00 Cl 0.21495(9) 0.29087(5) 0.08230(7) 0.0289(3) Uani 1 1 d . . . . .
P2 P 0.27519(9) 0.20360(5) 0.24950(8) 0.0214(3) Uani 1 1 d . . . . .
P1 P 0.36292(10) 0.39327(5) 0.17925(8) 0.0240(3) Uani 1 1 d . . . . .
N2 N 0.4274(3) 0.30300(16) 0.3170(3) 0.0236(9) Uani 1 1 d . . . . .
N1 N 0.4628(3) 0.26440(16) 0.1750(2) 0.0251(9) Uani 1 1 d . . . . .
N3 N 0.3021(3) 0.34148(16) 0.3751(2) 0.0246(9) Uani 1 1 d . . . . .
C6 C 0.1116(4) 0.1306(2) 0.2645(3) 0.0277(11) Uani 1 1 d . . . . .
H6 H 0.161190 0.105363 0.290334 0.033 Uiso 1 1 calc R . . . .
C1 C 0.1398(3) 0.1845(2) 0.2377(3) 0.0229(10) Uani 1 1 d . . . . .
C32 C 0.5428(4) 0.2645(2) 0.2388(3) 0.0238(10) Uani 1 1 d . . . . .
C31 C 0.5237(4) 0.2855(2) 0.3152(3) 0.0243(10) Uani 1 1 d . . . . .
C8 C 0.3056(4) 0.1476(2) 0.1092(3) 0.0294(11) Uani 1 1 d . . . . .
H8 H 0.285697 0.183118 0.084795 0.035 Uiso 1 1 calc R . . . .
C7 C 0.3171(4) 0.1414(2) 0.1942(3) 0.0263(11) Uani 1 1 d . . . . .
C30 C 0.5999(4) 0.2879(2) 0.3835(3) 0.0309(12) Uani 1 1 d . . . . .
C38 C 0.4808(4) 0.2453(2) 0.1031(3) 0.0308(11) Uani 1 1 d . . . . .
H38 H 0.427476 0.244364 0.059394 0.037 Uiso 1 1 calc R . . . .
C13 C 0.3206(4) 0.1876(2) 0.3569(3) 0.0260(11) Uani 1 1 d . . . . .
C15 C 0.4627(4) 0.1685(2) 0.4649(3) 0.0339(12) Uani 1 1 d . . . . .
H15 H 0.530536 0.158645 0.480800 0.041 Uiso 1 1 calc R . . . .
C29 C 0.5718(4) 0.3091(2) 0.4563(3) 0.0325(12) Uani 1 1 d . . . . .
H29 H 0.619514 0.309988 0.503743 0.039 Uiso 1 1 calc R . . . .
C27 C 0.4024(4) 0.3253(2) 0.3859(3) 0.0251(10) Uani 1 1 d . . . . .
C18 C 0.2598(4) 0.1993(2) 0.4163(3) 0.0318(12) Uani 1 1 d . . . . .
H18 H 0.192791 0.210935 0.400701 0.038 Uiso 1 1 calc R . . . .
C20 C 0.1433(4) 0.3452(2) 0.3068(3) 0.0312(12) Uani 1 1 d . . . . .
H20 H 0.085841 0.342074 0.267054 0.037 Uiso 1 1 calc R . . . .
C50 C 0.2776(4) 0.4947(2) 0.1035(3) 0.0308(12) Uani 1 1 d . . . . .
H50 H 0.344150 0.505701 0.102409 0.037 Uiso 1 1 calc R . . . .
C45 C 0.2577(4) 0.4408(2) 0.1359(3) 0.0285(11) Uani 1 1 d . . . . .
C19 C 0.2387(4) 0.3296(2) 0.2960(3) 0.0289(11) Uani 1 1 d . . . . .
C5 C 0.0107(4) 0.1137(2) 0.2534(3) 0.0326(12) Uani 1 1 d . . . . .
H5 H -0.006770 0.077311 0.271496 0.039 Uiso 1 1 calc R . . . .
C28 C 0.4759(4) 0.3280(2) 0.4579(3) 0.0312(12) Uani 1 1 d . . . . .
H28 H 0.458647 0.342665 0.505821 0.037 Uiso 1 1 calc R . . . .
C56 C 0.3721(4) 0.4766(2) 0.3042(3) 0.0337(12) Uani 1 1 d . . . . .
H56 H 0.303863 0.483035 0.284359 0.040 Uiso 1 1 calc R . . . .
C51 C 0.4273(4) 0.4369(2) 0.2647(3) 0.0266(11) Uani 1 1 d . . . . .
C46 C 0.1573(4) 0.4246(2) 0.1358(3) 0.0313(12) Uani 1 1 d . . . . .
H46 H 0.142930 0.388547 0.156680 0.038 Uiso 1 1 calc R . . . .
C14 C 0.4223(4) 0.1731(2) 0.3832(3) 0.0320(12) Uani 1 1 d . . . . .
H14 H 0.463875 0.166520 0.344628 0.038 Uiso 1 1 calc R . . . .
C48 C 0.1003(4) 0.5160(2) 0.0736(3) 0.0361(13) Uani 1 1 d . . . . .
H48 H 0.047541 0.541133 0.053374 0.043 Uiso 1 1 calc R . . . .
C9 C 0.3245(4) 0.0997(2) 0.0614(4) 0.0373(13) Uani 1 1 d . . . . .
H9 H 0.315747 0.103607 0.005008 0.045 Uiso 1 1 calc R . . . .
C49 C 0.1984(4) 0.5324(2) 0.0726(3) 0.0351(13) Uani 1 1 d . . . . .
H49 H 0.212354 0.568457 0.051468 0.042 Uiso 1 1 calc R . . . .
C17 C 0.3007(5) 0.1934(2) 0.4985(3) 0.0377(13) Uani 1 1 d . . . . .
H17 H 0.259808 0.199621 0.537672 0.045 Uiso 1 1 calc R . . . .
C11 C 0.3682(4) 0.0418(2) 0.1800(4) 0.0377(13) Uani 1 1 d . . . . .
H11 H 0.390393 0.006652 0.204460 0.045 Uiso 1 1 calc R . . . .
C10 C 0.3555(4) 0.0471(2) 0.0964(4) 0.0409(14) Uani 1 1 d . . . . .
H10 H 0.367783 0.015542 0.064249 0.049 Uiso 1 1 calc R . . . .
C33 C 0.6406(4) 0.2459(2) 0.2314(3) 0.0309(11) Uani 1 1 d . . . . .
C2 C 0.0652(4) 0.2213(2) 0.1990(3) 0.0330(12) Uani 1 1 d . . . . .
H2 H 0.083055 0.257485 0.180512 0.040 Uiso 1 1 calc R . . . .
C47 C 0.0791(4) 0.4619(2) 0.1048(3) 0.0345(12) Uani 1 1 d . . . . .
H47 H 0.012268 0.450757 0.104712 0.041 Uiso 1 1 calc R . . . .
C35 C 0.6986(4) 0.2671(3) 0.3753(4) 0.0393(13) Uani 1 1 d . . . . .
H35 H 0.750029 0.267142 0.420443 0.047 Uiso 1 1 calc R . . . .
C21 C 0.1434(4) 0.3670(2) 0.3881(3) 0.0324(12) Uani 1 1 d . . . . .
C16 C 0.4021(5) 0.1784(2) 0.5229(3) 0.0392(14) Uani 1 1 d . . . . .
H16 H 0.428802 0.175169 0.578002 0.047 Uiso 1 1 calc R . . . .
C37 C 0.5757(5) 0.2266(2) 0.0905(4) 0.0399(14) Uani 1 1 d . . . . .
H37 H 0.585177 0.214442 0.039007 0.048 Uiso 1 1 calc R . . . .
C4 C -0.0634(4) 0.1507(2) 0.2157(3) 0.0356(13) Uani 1 1 d . . . . .
H4 H -0.131100 0.139737 0.209244 0.043 Uiso 1 1 calc R . . . .
C12 C 0.3481(4) 0.0885(2) 0.2280(3) 0.0327(12) Uani 1 1 d . . . . .
H12 H 0.355782 0.083844 0.284172 0.039 Uiso 1 1 calc R . . . .
C26 C 0.2449(4) 0.3646(2) 0.4299(3) 0.0326(12) Uani 1 1 d . . . . .
C54 C 0.5219(5) 0.4984(3) 0.4023(4) 0.0459(16) Uani 1 1 d . . . . .
H54 H 0.553479 0.519700 0.447049 0.055 Uiso 1 1 calc R . . . .
C34 C 0.7182(4) 0.2472(3) 0.3024(4) 0.0404(14) Uani 1 1 d . . . . .
H34 H 0.782969 0.234158 0.298482 0.048 Uiso 1 1 calc R . . . .
C3 C -0.0367(4) 0.2048(2) 0.1872(4) 0.0399(14) Uani 1 1 d . . . . .
H3 H -0.086403 0.229679 0.160643 0.048 Uiso 1 1 calc R . . . .
C25 C 0.2718(4) 0.3852(2) 0.5097(3) 0.0352(12) Uani 1 1 d . . . . .
H25 H 0.338382 0.383813 0.536942 0.042 Uiso 1 1 calc R . . . .
C36 C 0.6553(4) 0.2261(2) 0.1541(4) 0.0378(13) Uani 1 1 d . . . . .
H36 H 0.718571 0.212875 0.146217 0.045 Uiso 1 1 calc R . . . .
C24 C 0.1943(5) 0.4078(2) 0.5463(4) 0.0427(15) Uani 1 1 d . . . . .
H24 H 0.209913 0.422341 0.599050 0.051 Uiso 1 1 calc R . . . .
C55 C 0.4194(5) 0.5063(3) 0.3727(3) 0.0459(15) Uani 1 1 d . . . . .
H55 H 0.381987 0.531868 0.399315 0.055 Uiso 1 1 calc R . . . .
C22 C 0.0681(4) 0.3892(2) 0.4287(4) 0.0410(14) Uani 1 1 d . . . . .
H22 H 0.000894 0.390250 0.403071 0.049 Uiso 1 1 calc R . . . .
C52 C 0.5292(4) 0.4283(2) 0.2971(3) 0.0376(13) Uani 1 1 d . . . . .
H52 H 0.566656 0.401391 0.272794 0.045 Uiso 1 1 calc R . . . .
C53 C 0.5758(5) 0.4591(3) 0.3651(4) 0.0449(16) Uani 1 1 d . . . . .
H53 H 0.644035 0.452981 0.385332 0.054 Uiso 1 1 calc R . . . .
C23 C 0.0951(5) 0.4095(2) 0.5073(4) 0.0426(15) Uani 1 1 d . . . . .
H23 H 0.045463 0.424501 0.534422 0.051 Uiso 1 1 calc R . . . .
C44 C 0.5327(3) 0.4318(2) 0.1069(2) 0.071(2) Uani 1 1 d . U . . .
H44 H 0.554464 0.453111 0.154131 0.085 Uiso 1 1 calc R . . . .
C43 C 0.5896(3) 0.4317(2) 0.0444(3) 0.093(3) Uani 1 1 d G U . . .
H43 H 0.649528 0.452931 0.049725 0.112 Uiso 1 1 calc R . . . .
C42 C 0.5571(3) 0.3998(2) -0.0262(2) 0.0588(19) Uani 1 1 d G U . . .
H42 H 0.595183 0.399698 -0.068015 0.071 Uiso 1 1 calc R . . . .
C41 C 0.4676(4) 0.36798(19) -0.0342(2) 0.072(3) Uani 1 1 d G U . . .
H41 H 0.445775 0.346645 -0.081350 0.086 Uiso 1 1 calc R . . . .
C40 C 0.4106(3) 0.36809(18) 0.0284(2) 0.069(2) Uani 1 1 d G U . . .
H40 H 0.350710 0.346824 0.023055 0.082 Uiso 1 1 calc R . . . .
C39 C 0.4432(3) 0.39999(17) 0.09894(19) 0.0306(11) Uani 1 1 d G U . . .

loop_
_atom_site_aniso_label
_atom_site_aniso_U_11
_atom_site_aniso_U_22
_atom_site_aniso_U_33
_atom_site_aniso_U_23
_atom_site_aniso_U_13
_atom_site_aniso_U_12
Ru1 0.0237(2) 0.01999(19) 0.0239(2) 0.00114(16) -0.00048(15) 0.00080(16)
Cl00 0.0303(6) 0.0282(6) 0.0250(6) 0.0001(5) -0.0048(5) -0.0003(5)
P2 0.0210(6) 0.0191(6) 0.0231(6) 0.0013(5) 0.0012(5) 0.0002(5)
P1 0.0277(7) 0.0195(6) 0.0233(6) 0.0010(5) -0.0005(5) 0.0011(5)
N2 0.021(2) 0.0181(19) 0.031(2) 0.0008(17) 0.0042(17) -0.0003(16)
N1 0.028(2) 0.021(2) 0.025(2) 0.0008(17) 0.0029(18) -0.0023(17)
N3 0.026(2) 0.0193(19) 0.028(2) 0.0009(17) 0.0041(18) -0.0014(16)
C6 0.029(3) 0.026(2) 0.028(3) 0.003(2) 0.003(2) 0.004(2)
C1 0.017(2) 0.031(2) 0.021(2) -0.002(2) 0.0030(19) -0.0008(19)
C32 0.023(2) 0.023(2) 0.025(2) 0.003(2) 0.003(2) -0.0012(19)
C31 0.022(2) 0.026(2) 0.026(3) 0.003(2) 0.003(2) -0.0007(19)
C8 0.027(3) 0.028(3) 0.033(3) -0.002(2) 0.003(2) -0.002(2)
C7 0.021(2) 0.026(2) 0.031(3) -0.004(2) 0.002(2) -0.004(2)
C30 0.028(3) 0.031(3) 0.032(3) 0.004(2) 0.000(2) -0.001(2)
C38 0.034(3) 0.033(3) 0.026(3) 0.000(2) 0.005(2) -0.007(2)
C13 0.031(3) 0.017(2) 0.028(3) 0.0008(19) -0.001(2) -0.0035(19)
C15 0.033(3) 0.024(3) 0.038(3) 0.006(2) -0.012(3) 0.000(2)
C29 0.032(3) 0.037(3) 0.026(3) 0.003(2) -0.005(2) -0.002(2)
C27 0.027(3) 0.020(2) 0.028(3) 0.003(2) 0.004(2) -0.0028(19)
C18 0.042(3) 0.021(2) 0.031(3) -0.001(2) 0.003(2) 0.003(2)
C20 0.022(3) 0.031(3) 0.039(3) 0.002(2) 0.001(2) 0.001(2)
C50 0.031(3) 0.023(2) 0.037(3) -0.003(2) 0.000(2) 0.000(2)
C45 0.033(3) 0.023(2) 0.026(3) -0.003(2) -0.004(2) 0.003(2)
C19 0.032(3) 0.025(3) 0.027(3) 0.000(2) -0.002(2) -0.001(2)
C5 0.032(3) 0.031(3) 0.036(3) 0.004(2) 0.008(2) -0.003(2)
C28 0.036(3) 0.034(3) 0.022(3) -0.003(2) 0.001(2) 0.000(2)
C56 0.047(3) 0.030(3) 0.024(3) -0.003(2) 0.004(2) -0.007(2)
C51 0.030(3) 0.022(2) 0.025(3) 0.002(2) -0.003(2) -0.001(2)
C46 0.034(3) 0.027(3) 0.030(3) 0.002(2) -0.004(2) 0.007(2)
C14 0.033(3) 0.020(2) 0.041(3) 0.001(2) -0.001(2) 0.001(2)
C48 0.042(3) 0.026(3) 0.034(3) -0.003(2) -0.012(3) 0.009(2)
C9 0.037(3) 0.042(3) 0.035(3) -0.008(3) 0.012(3) 0.000(3)
C49 0.043(3) 0.021(2) 0.038(3) -0.003(2) -0.004(3) 0.002(2)
C17 0.054(4) 0.030(3) 0.028(3) -0.004(2) 0.004(3) 0.001(3)
C11 0.034(3) 0.028(3) 0.053(4) 0.003(3) 0.013(3) 0.006(2)
C10 0.043(3) 0.032(3) 0.050(4) -0.014(3) 0.015(3) -0.001(3)
C33 0.029(3) 0.031(3) 0.032(3) 0.003(2) 0.003(2) 0.006(2)
C2 0.028(3) 0.027(3) 0.042(3) 0.007(2) 0.002(2) 0.000(2)
C47 0.030(3) 0.032(3) 0.038(3) -0.001(2) -0.004(2) 0.004(2)
C35 0.031(3) 0.046(3) 0.038(3) 0.004(3) -0.001(3) 0.002(3)
C21 0.034(3) 0.023(2) 0.042(3) 0.005(2) 0.014(3) 0.003(2)
C16 0.058(4) 0.026(3) 0.030(3) 0.000(2) -0.005(3) 0.001(3)
C37 0.046(4) 0.037(3) 0.041(3) -0.006(3) 0.020(3) -0.006(3)
C4 0.027(3) 0.040(3) 0.039(3) -0.003(3) 0.006(2) -0.006(2)
C12 0.037(3) 0.032(3) 0.031(3) -0.005(2) 0.013(2) -0.010(2)
C26 0.033(3) 0.026(3) 0.042(3) 0.006(2) 0.016(3) 0.003(2)
C54 0.063(4) 0.047(4) 0.026(3) -0.001(3) 0.002(3) -0.026(3)
C34 0.028(3) 0.044(3) 0.048(4) 0.002(3) 0.004(3) 0.009(3)
C3 0.026(3) 0.038(3) 0.053(4) 0.008(3) -0.003(3) 0.001(2)
C25 0.041(3) 0.034(3) 0.032(3) -0.006(2) 0.010(3) -0.001(2)
C36 0.034(3) 0.038(3) 0.043(3) -0.003(3) 0.011(3) 0.003(2)
C24 0.059(4) 0.038(3) 0.035(3) -0.003(3) 0.018(3) -0.002(3)
C55 0.067(4) 0.044(3) 0.029(3) -0.009(3) 0.016(3) -0.013(3)
C22 0.032(3) 0.041(3) 0.053(4) 0.007(3) 0.013(3) 0.002(3)
C52 0.037(3) 0.032(3) 0.040(3) 0.003(2) -0.004(3) -0.003(2)
C53 0.044(4) 0.044(3) 0.039(3) 0.009(3) -0.013(3) -0.021(3)
C23 0.048(4) 0.038(3) 0.048(4) 0.003(3) 0.026(3) 0.008(3)
C44 0.039(4) 0.135(7) 0.040(4) -0.032(4) 0.009(3) -0.025(4)
C43 0.052(5) 0.188(10) 0.044(4) -0.021(5) 0.018(4) -0.029(5)
C42 0.083(5) 0.066(4) 0.037(3) 0.003(3) 0.035(3) 0.027(4)
C41 0.147(8) 0.040(4) 0.041(4) -0.017(3) 0.050(5) -0.044(4)
C40 0.113(6) 0.064(4) 0.037(4) -0.016(3) 0.033(4) -0.056(4)
C39 0.037(3) 0.025(2) 0.031(3) 0.001(2) 0.008(2) 0.010(2)

loop_
_atom_type_symbol
_atom_type_description
_atom_type_scat_dispersion_real
_atom_type_scat_dispersion_imag
_atom_type_scat_source
C C 0.0033 0.0016 'International Tables Vol C Tables 4.2.6.8 and 6.1.1.4'
H H 0.0000 0.0000 'International Tables Vol C Tables 4.2.6.8 and 6.1.1.4'
Cl Cl 0.1484 0.1585 'International Tables Vol C Tables 4.2.6.8 and 6.1.1.4'
N N 0.0061 0.0033 'International Tables Vol C Tables 4.2.6.8 and 6.1.1.4'
P P 0.1023 0.0942 'International Tables Vol C Tables 4.2.6.8 and 6.1.1.4'
Ru Ru -1.2594 0.8363 'International Tables Vol C Tables 4.2.6.8 and 6.1.1.4'

loop_
_geom_angle_atom_site_label_1
_geom_angle_atom_site_label_2
_geom_angle_atom_site_label_3
_geom_angle
_geom_angle_site_symmetry_1
_geom_angle_site_symmetry_3
_geom_angle_publ_flag
P2 Ru1 Cl00 90.12(4) . . ?
P1 Ru1 Cl00 86.86(4) . . ?
P1 Ru1 P2 175.48(5) . . ?
N2 Ru1 Cl00 173.87(12) . . ?
N2 Ru1 P2 92.29(11) . . ?
N2 Ru1 P1 91.05(11) . . ?
N2 Ru1 N1 78.23(16) . . ?
N2 Ru1 C19 79.10(18) . . ?
N1 Ru1 Cl00 96.04(11) . . ?
N1 Ru1 P2 92.57(10) . . ?
N1 Ru1 P1 91.09(10) . . ?
C19 Ru1 Cl00 106.65(15) . . ?
C19 Ru1 P2 87.47(14) . . ?
C19 Ru1 P1 90.18(14) . . ?
C19 Ru1 N1 157.31(18) . . ?
C1 P2 Ru1 120.67(16) . . ?
C7 P2 Ru1 117.90(16) . . ?
C7 P2 C1 98.0(2) . . ?
C13 P2 Ru1 110.73(15) . . ?
C13 P2 C1 102.5(2) . . ?
C13 P2 C7 104.8(2) . . ?
C45 P1 Ru1 118.42(17) . . ?
C45 P1 C51 102.2(2) . . ?
C45 P1 C39 99.6(2) . . ?
C51 P1 Ru1 113.51(16) . . ?
C51 P1 C39 105.1(2) . . ?
C39 P1 Ru1 115.94(13) . . ?
C31 N2 Ru1 118.9(3) . . ?
C27 N2 Ru1 120.9(3) . . ?
C27 N2 C31 120.2(4) . . ?
C32 N1 Ru1 109.9(3) . . ?
C38 N1 Ru1 132.7(4) . . ?
C38 N1 C32 117.3(4) . . ?
C27 N3 C19 118.2(4) . . ?
C27 N3 C26 130.6(4) . . ?
C26 N3 C19 111.1(4) . . ?
C1 C6 H6 119.4 . . ?
C1 C6 C5 121.1(5) . . ?
C5 C6 H6 119.4 . . ?
C6 C1 P2 119.6(4) . . ?
C2 C1 P2 121.7(4) . . ?
C2 C1 C6 118.7(5) . . ?
N1 C32 C31 117.2(4) . . ?
N1 C32 C33 123.3(5) . . ?
C33 C32 C31 119.5(5) . . ?
N2 C31 C32 115.7(4) . . ?
N2 C31 C30 122.6(5) . . ?
C30 C31 C32 121.7(5) . . ?
C7 C8 H8 120.2 . . ?
C9 C8 H8 120.2 . . ?
C9 C8 C7 119.5(5) . . ?
C8 C7 P2 115.8(4) . . ?
C12 C7 P2 125.3(4) . . ?
C12 C7 C8 118.5(5) . . ?
C31 C30 C29 116.7(5) . . ?
C31 C30 C35 118.0(5) . . ?
C29 C30 C35 125.3(5) . . ?
N1 C38 H38 118.5 . . ?
N1 C38 C37 122.9(5) . . ?
C37 C38 H38 118.5 . . ?
C18 C13 P2 120.8(4) . . ?
C14 C13 P2 120.0(4) . . ?
C14 C13 C18 118.3(5) . . ?
C14 C15 H15 120.1 . . ?
C16 C15 H15 120.1 . . ?
C16 C15 C14 119.8(5) . . ?
C30 C29 H29 119.5 . . ?
C28 C29 C30 121.0(5) . . ?
C28 C29 H29 119.5 . . ?
N2 C27 N3 111.5(4) . . ?
N2 C27 C28 120.0(4) . . ?
N3 C27 C28 128.5(5) . . ?
C13 C18 H18 120.3 . . ?
C17 C18 C13 119.5(5) . . ?
C17 C18 H18 120.3 . . ?
C19 C20 H20 124.5 . . ?
C19 C20 C21 111.1(5) . . ?
C21 C20 H20 124.5 . . ?
C45 C50 H50 119.7 . . ?
C45 C50 C49 120.6(5) . . ?
C49 C50 H50 119.7 . . ?
C50 C45 P1 119.8(4) . . ?
C50 C45 C46 118.9(5) . . ?
C46 C45 P1 121.3(4) . . ?
N3 C19 Ru1 110.0(3) . . ?
C20 C19 Ru1 145.7(4) . . ?
C20 C19 N3 104.3(4) . . ?
C6 C5 H5 120.0 . . ?
C4 C5 C6 120.0(5) . . ?
C4 C5 H5 120.0 . . ?
C29 C28 C27 119.5(5) . . ?
C29 C28 H28 120.2 . . ?
C27 C28 H28 120.2 . . ?
C51 C56 H56 120.0 . . ?
C55 C56 H56 120.0 . . ?
C55 C56 C51 120.0(6) . . ?
C56 C51 P1 120.1(4) . . ?
C52 C51 P1 121.7(4) . . ?
C52 C51 C56 117.9(5) . . ?
C45 C46 H46 119.8 . . ?
C47 C46 C45 120.4(5) . . ?
C47 C46 H46 119.8 . . ?
C13 C14 H14 119.1 . . ?
C15 C14 C13 121.8(5) . . ?
C15 C14 H14 119.1 . . ?
C49 C48 H48 119.8 . . ?
C49 C48 C47 120.3(5) . . ?
C47 C48 H48 119.8 . . ?
C8 C9 H9 119.5 . . ?
C10 C9 C8 121.1(5) . . ?
C10 C9 H9 119.5 . . ?
C50 C49 H49 120.1 . . ?
C48 C49 C50 119.7(5) . . ?
C48 C49 H49 120.1 . . ?
C18 C17 H17 119.5 . . ?
C16 C17 C18 120.9(6) . . ?
C16 C17 H17 119.5 . . ?
C10 C11 H11 119.6 . . ?
C10 C11 C12 120.7(5) . . ?
C12 C11 H11 119.6 . . ?
C9 C10 C11 118.8(5) . . ?
C9 C10 H10 120.6 . . ?
C11 C10 H10 120.6 . . ?
C32 C33 C34 118.6(5) . . ?
C32 C33 C36 117.0(5) . . ?
C36 C33 C34 124.4(5) . . ?
C1 C2 H2 119.6 . . ?
C1 C2 C3 120.8(5) . . ?
C3 C2 H2 119.6 . . ?
C46 C47 C48 120.0(5) . . ?
C46 C47 H47 120.0 . . ?
C48 C47 H47 120.0 . . ?
C30 C35 H35 119.5 . . ?
C34 C35 C30 120.9(5) . . ?
C34 C35 H35 119.5 . . ?
C26 C21 C20 107.3(4) . . ?
C22 C21 C20 133.7(5) . . ?
C22 C21 C26 118.9(5) . . ?
C15 C16 C17 119.7(5) . . ?
C15 C16 H16 120.2 . . ?
C17 C16 H16 120.2 . . ?
C38 C37 H37 120.0 . . ?
C36 C37 C38 119.9(5) . . ?
C36 C37 H37 120.0 . . ?
C5 C4 H4 120.1 . . ?
C5 C4 C3 119.9(5) . . ?
C3 C4 H4 120.1 . . ?
C7 C12 C11 121.3(5) . . ?
C7 C12 H12 119.4 . . ?
C11 C12 H12 119.4 . . ?
N3 C26 C21 106.3(5) . . ?
N3 C26 C25 131.9(5) . . ?
C25 C26 C21 121.8(5) . . ?
C55 C54 H54 120.3 . . ?
C53 C54 H54 120.3 . . ?
C53 C54 C55 119.3(6) . . ?
C33 C34 H34 119.4 . . ?
C35 C34 C33 121.3(5) . . ?
C35 C34 H34 119.4 . . ?
C2 C3 H3 120.3 . . ?
C4 C3 C2 119.5(5) . . ?
C4 C3 H3 120.3 . . ?
C26 C25 H25 121.7 . . ?
C24 C25 C26 116.7(5) . . ?
C24 C25 H25 121.7 . . ?
C33 C36 H36 120.2 . . ?
C37 C36 C33 119.6(5) . . ?
C37 C36 H36 120.2 . . ?
C25 C24 H24 118.8 . . ?
C23 C24 C25 122.4(6) . . ?
C23 C24 H24 118.8 . . ?
C56 C55 C54 121.0(6) . . ?
C56 C55 H55 119.5 . . ?
C54 C55 H55 119.5 . . ?
C21 C22 H22 120.5 . . ?
C23 C22 C21 119.1(6) . . ?
C23 C22 H22 120.5 . . ?
C51 C52 H52 119.3 . . ?
C53 C52 C51 121.3(6) . . ?
C53 C52 H52 119.3 . . ?
C54 C53 C52 120.3(6) . . ?
C54 C53 H53 119.8 . . ?
C52 C53 H53 119.8 . . ?
C24 C23 H23 119.5 . . ?
C22 C23 C24 121.1(5) . . ?
C22 C23 H23 119.5 . . ?
C43 C44 H44 120.0 . . ?
C43 C44 C39 120.0 . . ?
C39 C44 H44 120.0 . . ?
C44 C43 H43 120.0 . . ?
C42 C43 C44 120.0 . . ?
C42 C43 H43 120.0 . . ?
C43 C42 H42 120.0 . . ?
C43 C42 C41 120.0 . . ?
C41 C42 H42 120.0 . . ?
C42 C41 H41 120.0 . . ?
C40 C41 C42 120.0 . . ?
C40 C41 H41 120.0 . . ?
C41 C40 H40 120.0 . . ?
C39 C40 C41 120.0 . . ?
C39 C40 H40 120.0 . . ?
C44 C39 P1 124.6(2) . . ?
C40 C39 P1 115.3(2) . . ?
C40 C39 C44 120.0 . . ?

loop_
_geom_bond_atom_site_label_1
_geom_bond_atom_site_label_2
_geom_bond_distance
_geom_bond_site_symmetry_2
_geom_bond_publ_flag
Ru1 Cl00 2.4652(13) . ?
Ru1 P2 2.3550(13) . ?
Ru1 P1 2.3516(13) . ?
Ru1 N2 1.981(4) . ?
Ru1 N1 2.198(4) . ?
Ru1 C19 2.049(5) . ?
P2 C1 1.844(5) . ?
P2 C7 1.836(5) . ?
P2 C13 1.827(5) . ?
P1 C45 1.831(5) . ?
P1 C51 1.832(5) . ?
P1 C39 1.857(3) . ?
N2 C31 1.356(6) . ?
N2 C27 1.348(6) . ?
N1 C32 1.376(6) . ?
N1 C38 1.334(6) . ?
N3 C27 1.376(6) . ?
N3 C19 1.468(6) . ?
N3 C26 1.391(6) . ?
C6 H6 0.9300 . ?
C6 C1 1.386(7) . ?
C6 C5 1.388(7) . ?
C1 C2 1.382(7) . ?
C32 C31 1.423(7) . ?
C32 C33 1.402(7) . ?
C31 C30 1.395(7) . ?
C8 H8 0.9300 . ?
C8 C7 1.404(7) . ?
C8 C9 1.404(7) . ?
C7 C12 1.370(7) . ?
C30 C29 1.413(7) . ?
C30 C35 1.434(7) . ?
C38 H38 0.9300 . ?
C38 C37 1.389(8) . ?
C13 C18 1.407(7) . ?
C13 C14 1.399(7) . ?
C15 H15 0.9300 . ?
C15 C14 1.381(7) . ?
C15 C16 1.381(8) . ?
C29 H29 0.9300 . ?
C29 C28 1.360(7) . ?
C27 C28 1.418(7) . ?
C18 H18 0.9300 . ?
C18 C17 1.393(7) . ?
C20 H20 0.9300 . ?
C20 C19 1.367(7) . ?
C20 C21 1.442(7) . ?
C50 H50 0.9300 . ?
C50 C45 1.391(7) . ?
C50 C49 1.397(7) . ?
C45 C46 1.394(7) . ?
C5 H5 0.9300 . ?
C5 C4 1.375(7) . ?
C28 H28 0.9300 . ?
C56 H56 0.9300 . ?
C56 C51 1.403(7) . ?
C56 C55 1.387(7) . ?
C51 C52 1.394(7) . ?
C46 H46 0.9300 . ?
C46 C47 1.383(7) . ?
C14 H14 0.9300 . ?
C48 H48 0.9300 . ?
C48 C49 1.370(8) . ?
C48 C47 1.392(7) . ?
C9 H9 0.9300 . ?
C9 C10 1.373(8) . ?
C49 H49 0.9300 . ?
C17 H17 0.9300 . ?
C17 C16 1.393(8) . ?
C11 H11 0.9300 . ?
C11 C10 1.379(8) . ?
C11 C12 1.389(7) . ?
C10 H10 0.9300 . ?
C33 C34 1.437(8) . ?
C33 C36 1.409(7) . ?
C2 H2 0.9300 . ?
C2 C3 1.398(7) . ?
C47 H47 0.9300 . ?
C35 H35 0.9300 . ?
C35 C34 1.363(8) . ?
C21 C26 1.420(8) . ?
C21 C22 1.401(7) . ?
C16 H16 0.9300 . ?
C37 H37 0.9300 . ?
C37 C36 1.370(8) . ?
C4 H4 0.9300 . ?
C4 C3 1.395(7) . ?
C12 H12 0.9300 . ?
C26 C25 1.399(7) . ?
C54 H54 0.9300 . ?
C54 C55 1.390(9) . ?
C54 C53 1.366(9) . ?
C34 H34 0.9300 . ?
C3 H3 0.9300 . ?
C25 H25 0.9300 . ?
C25 C24 1.389(8) . ?
C36 H36 0.9300 . ?
C24 H24 0.9300 . ?
C24 C23 1.378(8) . ?
C55 H55 0.9300 . ?
C22 H22 0.9300 . ?
C22 C23 1.377(8) . ?
C52 H52 0.9300 . ?
C52 C53 1.391(8) . ?
C53 H53 0.9300 . ?
C23 H23 0.9300 . ?
C44 H44 0.9300 . ?
C44 C43 1.3900 . ?
C44 C39 1.3900 . ?
C43 H43 0.9300 . ?
C43 C42 1.3900 . ?
C42 H42 0.9300 . ?
C42 C41 1.3900 . ?
C41 H41 0.9300 . ?
C41 C40 1.3900 . ?
C40 H40 0.9300 . ?
C40 C39 1.3900 . ?

loop_
_smtbx_masks_void_nr
_smtbx_masks_void_average_x
_smtbx_masks_void_average_y
_smtbx_masks_void_average_z
_smtbx_masks_void_volume
_smtbx_masks_void_count_electrons
_smtbx_masks_void_content
1 -0.158 0.468 0.236 267.4 1.2 H2O
2 0.158 0.532 0.764 267.4 1.0 H2O
3 0.342 0.032 0.736 267.4 1.2 H2O
4 0.658 0.968 0.264 267.4 1.0 H2O
